data_2021799
loop_
_publ_author_name
'Bogdanov, Georgii'
'Tillotson, John P.'
'Khrustalev, Victor N.'
'Rigin, Sergei'
'Timofeeva, Tatiana V.'

_publ_section_title
;
 Synthesis and structural study of organic two-photon-absorbing
 cycloalkanone chromophores
;
_journal_coeditor_code YP3195
_journal_issue 11
_journal_name_full 'Acta Crystallographica Section C'
_journal_page_first
;
;
_journal_paper_doi 10.1107/S2053229619014360
_journal_volume 75
_journal_year 2019
_chemical_formula_iupac 'C27 H34 N2 O'
_chemical_formula_moiety 'C27 H34 N2 O'
_chemical_formula_sum 'C27 H34 N2 O'
_chemical_formula_weight 402.56
_chemical_name_systematic
;
2,5-Bis[4-(diethylamino)benzylidene]cyclopentanone
;
_space_group_crystal_system triclinic
_space_group_IT_number 2
_space_group_name_Hall '-P 1'
_space_group_name_H-M_alt 'P -1'
_symmetry_space_group_name_Hall '-P 1'
_symmetry_space_group_name_H-M 'P -1'
_atom_sites_solution_hydrogens geom
_atom_sites_solution_primary difmap
_atom_sites_solution_secondary difmap
_audit_creation_method SHELXL-2013
_cell_angle_alpha 78.5300(10)
_cell_angle_beta 66.274(2)
_cell_angle_gamma 71.554(2)
_cell_formula_units_Z 4
_cell_length_a 13.0640(17)
_cell_length_b 13.3132(17)
_cell_length_c 14.9575(19)
_cell_measurement_reflns_used 9936
_cell_measurement_temperature 100(2)
_cell_measurement_theta_max 30.64
_cell_measurement_theta_min 4.11
_cell_volume 2251.5(5)
_computing_cell_refinement
;
SAINT (Bruker, 2016)
;
_computing_data_collection
;
APEX3 (Bruker, 2016)
;
_computing_data_reduction
;
SAINT (Bruker, 2016)
;
_computing_molecular_graphics
;
SHELXTL (Sheldrick, 2015a)
;
_computing_publication_material
;
SHELXTL (Sheldrick, 2015a)
;
_computing_structure_refinement
;
SHELXL2013 (Sheldrick, 2015b)
;
_computing_structure_solution
;
SHELXT (Sheldrick, 2015a)
;
_diffrn_ambient_temperature 100(2)
_diffrn_measured_fraction_theta_full 0.993
_diffrn_measured_fraction_theta_max 0.984
_diffrn_measurement_device_type 'Bruker APEXII CCD'
_diffrn_measurement_method '\f and \w scans'
_diffrn_radiation_type MoK\a
_diffrn_radiation_wavelength 0.71073
_diffrn_reflns_av_R_equivalents 0.0182
_diffrn_reflns_av_unetI/netI 0.0282
_diffrn_reflns_limit_h_max 18
_diffrn_reflns_limit_h_min -18
_diffrn_reflns_limit_k_max 19
_diffrn_reflns_limit_k_min -19
_diffrn_reflns_limit_l_max 21
_diffrn_reflns_limit_l_min -21
_diffrn_reflns_number 26860
_diffrn_reflns_theta_full 25.242
_diffrn_reflns_theta_max 30.653
_diffrn_reflns_theta_min 4.110
_diffrn_source 'fine-focus sealed tube'
_exptl_absorpt_coefficient_mu 0.072
_exptl_absorpt_correction_T_max 0.746
_exptl_absorpt_correction_T_min 0.678
_exptl_absorpt_correction_type multi-scan
_exptl_absorpt_process_details
;
(SADABS; Bruker, 2016)
;
_exptl_crystal_colour orange
_exptl_crystal_density_diffrn 1.188
_exptl_crystal_description block
_exptl_crystal_F_000 872
_exptl_crystal_size_max 0.30
_exptl_crystal_size_mid 0.30
_exptl_crystal_size_min 0.20
_refine_diff_density_max 0.527
_refine_diff_density_min -0.233
_refine_ls_extinction_method none
_refine_ls_goodness_of_fit_ref 1.031
_refine_ls_hydrogen_treatment constr
_refine_ls_matrix_type full
_refine_ls_number_parameters 557
_refine_ls_number_reflns 13695
_refine_ls_number_restraints 0
_refine_ls_restrained_S_all 1.031
_refine_ls_R_factor_all 0.0554
_refine_ls_R_factor_gt 0.0452
_refine_ls_shift/su_max 0.001
_refine_ls_shift/su_mean 0.000
_refine_ls_structure_factor_coef Fsqd
_refine_ls_weighting_details 'w=1/[\s^2^(Fo^2^)+(0.0776P)^2^+0.3784P] where P=(Fo^2^+2Fc^2^)/3'
_refine_ls_weighting_scheme calc
_refine_ls_wR_factor_gt 0.1225
_refine_ls_wR_factor_ref 0.1307
_reflns_number_gt 11331
_reflns_number_total 13695
_reflns_threshold_expression 'I > 2\s(I)'
_cod_data_source_file yp3195sup1.cif
_cod_data_source_block II
_cod_database_code 2021799
_shelx_space_group_comment
;
The symmetry employed for this shelxl refinement is uniquely defined
by the following loop, which should always be used as a source of
symmetry information in preference to the above space-group names.
They are only intended as comments.
;
_shelx_estimated_absorpt_t_min 0.979
_shelx_estimated_absorpt_t_max 0.986
_shelxl_version_number .2013

loop_
_space_group_symop_operation_xyz
'x, y, z'
'-x, -y, -z'

loop_
_atom_site_type_symbol
_atom_site_label
_atom_site_fract_x
_atom_site_fract_y
_atom_site_fract_z
_atom_site_U_iso_or_equiv
_atom_site_adp_type
_atom_site_calc_flag
_atom_site_occupancy
O O1A 0.51709(8) 0.70816(6) 0.12290(7) 0.03267(19) Uani d 1
N N1A -0.07851(7) 0.76154(7) -0.00330(6) 0.02241(16) Uani d 1
N N2A 0.88570(7) 0.18375(6) 0.39942(6) 0.02112(16) Uani d 1
C C1A 0.49501(9) 0.62289(7) 0.12966(7) 0.02048(17) Uani d 1
C C2A 0.40007(8) 0.60815(7) 0.10799(6) 0.01796(16) Uani d 1
C C3A 0.40433(8) 0.49149(7) 0.12320(7) 0.01804(16) Uani d 1
H H3A 0.4133 0.4658 0.0620 0.020(3) Uiso calc 1
H H3B 0.3322 0.4792 0.1755 0.024(3) Uiso calc 1
C C4A 0.51082(8) 0.43261(7) 0.15318(7) 0.01907(17) Uani d 1
H H4A 0.4870 0.3897 0.2165 0.029(3) Uiso calc 1
H H4B 0.5700 0.3849 0.1027 0.027(3) Uiso calc 1
C C5A 0.55834(8) 0.51811(7) 0.16201(7) 0.01868(16) Uani d 1
C C6A 0.32593(8) 0.69435(7) 0.08172(7) 0.01849(16) Uani d 1
H H6A 0.3422 0.7598 0.0791 0.022 Uiso calc 1
C C7A 0.22654(8) 0.70505(7) 0.05696(6) 0.01736(16) Uani d 1
C C8A 0.16379(8) 0.80816(7) 0.03576(7) 0.01934(17) Uani d 1
H H8A 0.1898 0.8668 0.0368 0.023 Uiso calc 1
C C9A 0.06612(8) 0.82774(7) 0.01356(7) 0.02010(17) Uani d 1
H H9A 0.0271 0.8988 -0.0006 0.024 Uiso calc 1
C C10A 0.02334(8) 0.74334(7) 0.01157(6) 0.01862(17) Uani d 1
C C11A 0.08916(8) 0.63928(7) 0.02824(7) 0.02170(18) Uani d 1
H H11A 0.0660 0.5803 0.0234 0.026 Uiso calc 1
C C12A 0.18623(8) 0.62108(7) 0.05131(7) 0.02013(17) Uani d 1
H H12A 0.2268 0.5500 0.0637 0.024 Uiso calc 1
C C13A -0.13990(8) 0.86945(8) -0.02735(7) 0.02230(18) Uani d 1
H H13A -0.1428 0.9174 0.0170 0.027 Uiso calc 1
H H13B -0.2207 0.8707 -0.0149 0.027 Uiso calc 1
C C14A -0.08520(9) 0.91214(8) -0.13290(7) 0.02320(18) Uani d 1
H H14A -0.0911 0.8709 -0.1772 0.035 Uiso calc 1
H H14B -0.0034 0.9061 -0.1476 0.035 Uiso calc 1
H H14C -0.1259 0.9869 -0.1418 0.035 Uiso calc 1
C C15A -0.11625(10) 0.67443(9) -0.01579(9) 0.0291(2) Uani d 1
H H15A -0.2005 0.6989 -0.0026 0.035 Uiso calc 1
H H15B -0.1037 0.6149 0.0334 0.035 Uiso calc 1
C C16A -0.05378(12) 0.63385(9) -0.11711(9) 0.0355(3) Uani d 1
H H16A -0.0662 0.6921 -0.1664 0.053 Uiso calc 1
H H16B -0.0842 0.5768 -0.1206 0.053 Uiso calc 1
H H16C 0.0294 0.6065 -0.1298 0.053 Uiso calc 1
C C17A 0.63670(8) 0.51472(7) 0.20090(7) 0.02018(17) Uani d 1
H H17A 0.6504 0.5814 0.1983 0.024 Uiso calc 1
C C18A 0.70342(8) 0.42644(7) 0.24595(7) 0.01826(16) Uani d 1
C C19A 0.72862(8) 0.31857(7) 0.23204(7) 0.01858(16) Uani d 1
H H19A 0.7033 0.2998 0.1879 0.022 Uiso calc 1
C C20A 0.78939(8) 0.23917(7) 0.28101(7) 0.01814(16) Uani d 1
H H20A 0.8054 0.1673 0.2691 0.022 Uiso calc 1
C C21A 0.82833(8) 0.26228(7) 0.34845(6) 0.01713(16) Uani d 1
C C22A 0.80523(8) 0.37081(7) 0.36095(7) 0.02036(17) Uani d 1
H H22A 0.8311 0.3900 0.4045 0.024 Uiso calc 1
C C23A 0.74557(8) 0.44920(7) 0.31062(7) 0.02090(18) Uani d 1
H H23A 0.7325 0.5214 0.3200 0.025 Uiso calc 1
C C24A 0.91651(9) 0.20945(8) 0.47409(7) 0.02219(18) Uani d 1
H H24A 0.9200 0.1479 0.5234 0.027 Uiso calc 1
H H24B 0.8550 0.2702 0.5079 0.027 Uiso calc 1
C C25A 1.03176(10) 0.23733(10) 0.43249(9) 0.0303(2) Uani d 1
H H25A 1.0290 0.2982 0.3835 0.045 Uiso calc 1
H H25B 1.0937 0.1763 0.4016 0.045 Uiso calc 1
H H25C 1.0471 0.2555 0.4854 0.045 Uiso calc 1
C C26A 0.91629(8) 0.07116(7) 0.38542(7) 0.01964(17) Uani d 1
H H26A 0.9879 0.0346 0.3991 0.024 Uiso calc 1
H H26B 0.9330 0.0636 0.3160 0.024 Uiso calc 1
C C27A 0.82189(10) 0.01700(8) 0.45043(8) 0.0274(2) Uani d 1
H H27A 0.7531 0.0480 0.4328 0.041 Uiso calc 1
H H27B 0.8019 0.0272 0.5191 0.041 Uiso calc 1
H H27C 0.8497 -0.0591 0.4413 0.041 Uiso calc 1
O O1B 0.05811(6) 0.85510(5) 0.27787(6) 0.02336(14) Uani d 1
N N1B -0.54350(7) 1.03535(6) 0.12908(6) 0.02018(15) Uani d 1
N N2B 0.41242(7) 0.26192(7) 0.48397(7) 0.02379(17) Uani d 1
C C1B 0.01588(8) 0.78178(7) 0.28490(6) 0.01733(16) Uani d 1
C C2B -0.09170(7) 0.79209(7) 0.26869(6) 0.01683(16) Uani d 1
C C3B -0.11411(8) 0.68429(7) 0.28519(7) 0.01901(17) Uani d 1
H H3C -0.1116 0.6640 0.2240 0.027(3) Uiso calc 1
H H3D -0.1912 0.6848 0.3366 0.024(3) Uiso calc 1
C C4B -0.01664(8) 0.60496(7) 0.31804(7) 0.02060(17) Uani d 1
H H4C -0.0500 0.5732 0.3855 0.028(3) Uiso calc 1
H H4D 0.0265 0.5471 0.2736 0.032(3) Uiso calc 1
C C5B 0.06242(8) 0.66877(7) 0.31372(6) 0.01739(16) Uani d 1
C C6B -0.14947(8) 0.88877(7) 0.24049(6) 0.01745(16) Uani d 1
H H6B -0.1164 0.9446 0.2358 0.021 Uiso calc 1
C C7B -0.25247(7) 0.92248(7) 0.21612(6) 0.01683(16) Uani d 1
C C8B -0.28979(8) 1.02974(7) 0.18385(7) 0.01861(17) Uani d 1
H H8B -0.2479 1.0777 0.1812 0.022 Uiso calc 1
C C9B -0.38481(8) 1.06818(7) 0.15588(7) 0.01913(17) Uani d 1
H H9B -0.4066 1.1413 0.1347 0.023 Uiso calc 1
C C10B -0.44996(8) 0.99998(7) 0.15833(6) 0.01727(16) Uani d 1
C C11B -0.41324(8) 0.89176(7) 0.19098(7) 0.01880(17) Uani d 1
H H11B -0.4552 0.8436 0.1941 0.023 Uiso calc 1
C C12B -0.31768(8) 0.85503(7) 0.21830(7) 0.01832(16) Uani d 1
H H12B -0.2953 0.7820 0.2392 0.022 Uiso calc 1
C C13B -0.57473(9) 1.14338(8) 0.08611(8) 0.02440(19) Uani d 1
H H13C -0.6100 1.1429 0.0388 0.029 Uiso calc 1
H H13D -0.5030 1.1668 0.0490 0.029 Uiso calc 1
C C14B -0.65832(11) 1.22414(9) 0.15934(10) 0.0366(3) Uani d 1
H H14D -0.6749 1.2942 0.1244 0.055 Uiso calc 1
H H14E -0.6234 1.2273 0.2054 0.055 Uiso calc 1
H H14F -0.7306 1.2029 0.1955 0.055 Uiso calc 1
C C15B -0.62048(8) 0.96795(8) 0.14737(7) 0.02168(18) Uani d 1
H H15C -0.5726 0.8965 0.1261 0.026 Uiso calc 1
H H15D -0.6688 0.9982 0.1067 0.026 Uiso calc 1
C C16B -0.70002(9) 0.95615(9) 0.25423(8) 0.0295(2) Uani d 1
H H16D -0.7492 0.9107 0.2606 0.044 Uiso calc 1
H H16E -0.7489 1.0263 0.2758 0.044 Uiso calc 1
H H16F -0.6531 0.9238 0.2949 0.044 Uiso calc 1
C C17B 0.16086(8) 0.64092(7) 0.33271(6) 0.01794(16) Uani d 1
H H17B 0.1964 0.6971 0.3199 0.022 Uiso calc 1
C C18B 0.22223(8) 0.54095(7) 0.36910(7) 0.01803(16) Uani d 1
C C19B 0.18877(8) 0.44560(8) 0.39326(8) 0.02249(18) Uani d 1
H H19B 0.1213 0.4440 0.3844 0.027 Uiso calc 1
C C20B 0.25142(8) 0.35389(8) 0.42957(8) 0.02345(19) Uani d 1
H H20B 0.2266 0.2907 0.4440 0.028 Uiso calc 1
C C21B 0.35163(8) 0.35223(7) 0.44562(7) 0.01980(17) Uani d 1
C C22B 0.38554(8) 0.44784(8) 0.42128(7) 0.02123(18) Uani d 1
H H22B 0.4523 0.4502 0.4309 0.025 Uiso calc 1
C C23B 0.32292(8) 0.53793(7) 0.38373(7) 0.02021(17) Uani d 1
H H23B 0.3490 0.6006 0.3671 0.024 Uiso calc 1
C C24B 0.52849(8) 0.25395(9) 0.47975(8) 0.0282(2) Uani d 1
H H24C 0.5643 0.3011 0.4235 0.034 Uiso calc 1
H H24D 0.5766 0.1802 0.4678 0.034 Uiso calc 1
C C25B 0.52990(12) 0.28331(12) 0.57187(10) 0.0413(3) Uani d 1
H H25D 0.6102 0.2726 0.5654 0.062 Uiso calc 1
H H25E 0.4927 0.2383 0.6283 0.062 Uiso calc 1
H H25F 0.4876 0.3580 0.5815 0.062 Uiso calc 1
C C26B 0.38001(8) 0.16196(8) 0.50572(7) 0.02336(19) Uani d 1
H H26C 0.2945 0.1771 0.5344 0.028 Uiso calc 1
H H26D 0.4107 0.1171 0.5553 0.028 Uiso calc 1
C C27B 0.42497(10) 0.10025(9) 0.41592(9) 0.0321(2) Uani d 1
H H27D 0.3906 0.1420 0.3683 0.048 Uiso calc 1
H H27E 0.4037 0.0327 0.4356 0.048 Uiso calc 1
H H27F 0.5095 0.0864 0.3861 0.048 Uiso calc 1

loop_
_atom_site_aniso_label
_atom_site_aniso_U_11
_atom_site_aniso_U_22
_atom_site_aniso_U_33
_atom_site_aniso_U_12
_atom_site_aniso_U_13
_atom_site_aniso_U_23
O1A 0.0446(5) 0.0157(3) 0.0539(5) -0.0104(3) -0.0364(4) 0.0059(3)
N1A 0.0211(4) 0.0194(4) 0.0280(4) -0.0041(3) -0.0134(3) 0.0030(3)
N2A 0.0295(4) 0.0154(3) 0.0241(4) -0.0033(3) -0.0179(3) -0.0002(3)
C1A 0.0268(4) 0.0151(4) 0.0244(4) -0.0049(3) -0.0161(4) 0.0016(3)
C2A 0.0223(4) 0.0152(4) 0.0187(4) -0.0052(3) -0.0101(3) -0.0004(3)
C3A 0.0217(4) 0.0145(4) 0.0199(4) -0.0047(3) -0.0099(3) -0.0007(3)
C4A 0.0254(4) 0.0135(4) 0.0208(4) -0.0033(3) -0.0128(3) -0.0003(3)
C5A 0.0233(4) 0.0143(4) 0.0198(4) -0.0037(3) -0.0112(3) 0.0008(3)
C6A 0.0228(4) 0.0154(4) 0.0194(4) -0.0051(3) -0.0103(3) -0.0003(3)
C7A 0.0197(4) 0.0153(4) 0.0169(4) -0.0033(3) -0.0080(3) -0.0002(3)
C8A 0.0242(4) 0.0142(4) 0.0207(4) -0.0037(3) -0.0103(3) -0.0014(3)
C9A 0.0229(4) 0.0147(4) 0.0218(4) -0.0011(3) -0.0102(3) -0.0014(3)
C10A 0.0189(4) 0.0182(4) 0.0177(4) -0.0038(3) -0.0075(3) 0.0009(3)
C11A 0.0243(4) 0.0157(4) 0.0284(5) -0.0064(3) -0.0144(4) 0.0030(3)
C12A 0.0231(4) 0.0139(4) 0.0252(4) -0.0041(3) -0.0130(4) 0.0022(3)
C13A 0.0184(4) 0.0226(4) 0.0216(4) -0.0006(3) -0.0081(3) 0.0015(3)
C14A 0.0244(4) 0.0219(4) 0.0216(4) -0.0046(3) -0.0094(4) 0.0017(3)
C15A 0.0288(5) 0.0258(5) 0.0397(6) -0.0117(4) -0.0209(5) 0.0078(4)
C16A 0.0488(7) 0.0249(5) 0.0415(6) -0.0128(5) -0.0257(6) 0.0034(4)
C17A 0.0243(4) 0.0152(4) 0.0232(4) -0.0042(3) -0.0126(3) 0.0004(3)
C18A 0.0206(4) 0.0156(4) 0.0205(4) -0.0039(3) -0.0108(3) 0.0000(3)
C19A 0.0226(4) 0.0168(4) 0.0192(4) -0.0040(3) -0.0114(3) -0.0016(3)
C20A 0.0217(4) 0.0147(4) 0.0195(4) -0.0029(3) -0.0099(3) -0.0025(3)
C21A 0.0184(4) 0.0160(4) 0.0177(4) -0.0032(3) -0.0087(3) -0.0005(3)
C22A 0.0245(4) 0.0173(4) 0.0241(4) -0.0035(3) -0.0146(4) -0.0031(3)
C23A 0.0246(4) 0.0154(4) 0.0268(4) -0.0037(3) -0.0144(4) -0.0023(3)
C24A 0.0273(4) 0.0219(4) 0.0220(4) -0.0045(3) -0.0156(4) -0.0008(3)
C25A 0.0281(5) 0.0347(6) 0.0341(5) -0.0083(4) -0.0172(4) -0.0035(4)
C26A 0.0227(4) 0.0149(4) 0.0211(4) -0.0023(3) -0.0103(3) -0.0002(3)
C27A 0.0304(5) 0.0216(4) 0.0262(5) -0.0079(4) -0.0071(4) 0.0015(4)
O1B 0.0239(3) 0.0177(3) 0.0337(4) -0.0067(3) -0.0155(3) -0.0005(3)
N1B 0.0194(3) 0.0184(4) 0.0257(4) -0.0056(3) -0.0128(3) 0.0025(3)
N2B 0.0178(4) 0.0199(4) 0.0324(4) -0.0032(3) -0.0119(3) 0.0034(3)
C1B 0.0181(4) 0.0167(4) 0.0181(4) -0.0039(3) -0.0079(3) -0.0019(3)
C2B 0.0167(4) 0.0176(4) 0.0174(4) -0.0053(3) -0.0068(3) -0.0015(3)
C3B 0.0198(4) 0.0166(4) 0.0229(4) -0.0056(3) -0.0100(3) -0.0003(3)
C4B 0.0213(4) 0.0167(4) 0.0260(4) -0.0055(3) -0.0113(3) 0.0003(3)
C5B 0.0189(4) 0.0151(4) 0.0180(4) -0.0031(3) -0.0074(3) -0.0019(3)
C6B 0.0181(4) 0.0176(4) 0.0185(4) -0.0058(3) -0.0079(3) -0.0008(3)
C7B 0.0170(4) 0.0174(4) 0.0171(4) -0.0047(3) -0.0073(3) -0.0012(3)
C8B 0.0199(4) 0.0172(4) 0.0211(4) -0.0061(3) -0.0091(3) -0.0014(3)
C9B 0.0202(4) 0.0162(4) 0.0225(4) -0.0044(3) -0.0100(3) -0.0006(3)
C10B 0.0168(4) 0.0182(4) 0.0173(4) -0.0043(3) -0.0069(3) -0.0015(3)
C11B 0.0183(4) 0.0175(4) 0.0229(4) -0.0062(3) -0.0092(3) -0.0005(3)
C12B 0.0184(4) 0.0160(4) 0.0216(4) -0.0050(3) -0.0091(3) 0.0008(3)
C13B 0.0261(5) 0.0216(4) 0.0296(5) -0.0081(4) -0.0169(4) 0.0066(4)
C14B 0.0339(6) 0.0206(5) 0.0521(7) -0.0017(4) -0.0174(5) -0.0015(5)
C15B 0.0200(4) 0.0209(4) 0.0282(5) -0.0063(3) -0.0132(4) 0.0000(3)
C16B 0.0231(5) 0.0310(5) 0.0328(5) -0.0100(4) -0.0093(4) 0.0038(4)
C17B 0.0189(4) 0.0170(4) 0.0180(4) -0.0036(3) -0.0072(3) -0.0023(3)
C18B 0.0174(4) 0.0174(4) 0.0190(4) -0.0025(3) -0.0073(3) -0.0028(3)
C19B 0.0202(4) 0.0200(4) 0.0301(5) -0.0047(3) -0.0132(4) -0.0001(3)
C20B 0.0213(4) 0.0179(4) 0.0328(5) -0.0055(3) -0.0131(4) 0.0018(4)
C21B 0.0165(4) 0.0190(4) 0.0210(4) -0.0022(3) -0.0064(3) -0.0006(3)
C22B 0.0165(4) 0.0221(4) 0.0257(4) -0.0048(3) -0.0095(3) 0.0000(3)
C23B 0.0185(4) 0.0192(4) 0.0234(4) -0.0048(3) -0.0085(3) -0.0012(3)
C24B 0.0166(4) 0.0261(5) 0.0379(6) -0.0037(4) -0.0113(4) 0.0061(4)
C25B 0.0357(6) 0.0558(8) 0.0419(7) -0.0236(6) -0.0228(5) 0.0128(6)
C26B 0.0209(4) 0.0195(4) 0.0256(4) -0.0040(3) -0.0078(4) 0.0033(3)
C27B 0.0343(6) 0.0246(5) 0.0312(5) -0.0039(4) -0.0088(4) -0.0022(4)

loop_
_atom_type_symbol
_atom_type_description
_atom_type_scat_dispersion_real
_atom_type_scat_dispersion_imag
_atom_type_scat_source
C C 0.0033 0.0016 'International Tables Vol C Tables 4.2.6.8 and 6.1.1.4'
H H 0.0000 0.0000 'International Tables Vol C Tables 4.2.6.8 and 6.1.1.4'
N N 0.0061 0.0033 'International Tables Vol C Tables 4.2.6.8 and 6.1.1.4'
O O 0.0106 0.0060 'International Tables Vol C Tables 4.2.6.8 and 6.1.1.4'

loop_
_geom_angle_atom_site_label_1
_geom_angle_atom_site_label_2
_geom_angle_atom_site_label_3
_geom_angle
C10A N1A C13A 120.26(8)
C10A N1A C15A 121.54(8)
C13A N1A C15A 117.02(8)
C21A N2A C24A 120.75(8)
C21A N2A C26A 123.16(8)
C24A N2A C26A 116.06(7)
O1A C1A C2A 125.86(8)
O1A C1A C5A 125.69(9)
C2A C1A C5A 108.45(8)
C6A C2A C1A 119.23(8)
C6A C2A C3A 131.44(8)
C1A C2A C3A 109.31(7)
C2A C3A C4A 106.38(7)
C2A C3A H3A 110.5
C4A C3A H3A 110.5
C2A C3A H3B 110.5
C4A C3A H3B 110.5
H3A C3A H3B 108.6
C5A C4A C3A 105.95(7)
C5A C4A H4A 110.5
C3A C4A H4A 110.5
C5A C4A H4B 110.5
C3A C4A H4B 110.5
H4A C4A H4B 108.7
C17A C5A C1A 118.52(8)
C17A C5A C4A 131.54(8)
C1A C5A C4A 109.62(8)
C2A C6A C7A 131.80(8)
C2A C6A H6A 114.1
C7A C6A H6A 114.1
C12A C7A C8A 116.13(8)
C12A C7A C6A 125.92(8)
C8A C7A C6A 117.95(8)
C9A C8A C7A 122.83(8)
C9A C8A H8A 118.6
C7A C8A H8A 118.6
C8A C9A C10A 120.86(8)
C8A C9A H9A 119.6
C10A C9A H9A 119.6
N1A C10A C9A 121.72(8)
N1A C10A C11A 121.72(8)
C9A C10A C11A 116.54(8)
C12A C11A C10A 121.78(9)
C12A C11A H11A 119.1
C10A C11A H11A 119.1
C11A C12A C7A 121.74(8)
C11A C12A H12A 119.1
C7A C12A H12A 119.1
N1A C13A C14A 114.04(8)
N1A C13A H13A 108.7
C14A C13A H13A 108.7
N1A C13A H13B 108.7
C14A C13A H13B 108.7
H13A C13A H13B 107.6
C13A C14A H14A 109.5
C13A C14A H14B 109.5
H14A C14A H14B 109.5
C13A C14A H14C 109.5
H14A C14A H14C 109.5
H14B C14A H14C 109.5
N1A C15A C16A 113.90(9)
N1A C15A H15A 108.8
C16A C15A H15A 108.8
N1A C15A H15B 108.8
C16A C15A H15B 108.8
H15A C15A H15B 107.7
C15A C16A H16A 109.5
C15A C16A H16B 109.5
H16A C16A H16B 109.5
C15A C16A H16C 109.5
H16A C16A H16C 109.5
H16B C16A H16C 109.5
C5A C17A C18A 130.88(9)
C5A C17A H17A 114.6
C18A C17A H17A 114.6
C19A C18A C23A 116.40(8)
C19A C18A C17A 125.63(8)
C23A C18A C17A 117.96(8)
C20A C19A C18A 121.66(8)
C20A C19A H19A 119.2
C18A C19A H19A 119.2
C19A C20A C21A 121.71(8)
C19A C20A H20A 119.1
C21A C20A H20A 119.1
N2A C21A C22A 121.29(8)
N2A C21A C20A 122.02(8)
C22A C21A C20A 116.69(8)
C23A C22A C21A 120.85(8)
C23A C22A H22A 119.6
C21A C22A H22A 119.6
C22A C23A C18A 122.63(9)
C22A C23A H23A 118.7
C18A C23A H23A 118.7
N2A C24A C25A 113.00(9)
N2A C24A H24A 109.0
C25A C24A H24A 109.0
N2A C24A H24B 109.0
C25A C24A H24B 109.0
H24A C24A H24B 107.8
C24A C25A H25A 109.5
C24A C25A H25B 109.5
H25A C25A H25B 109.5
C24A C25A H25C 109.5
H25A C25A H25C 109.5
H25B C25A H25C 109.5
N2A C26A C27A 113.37(8)
N2A C26A H26A 108.9
C27A C26A H26A 108.9
N2A C26A H26B 108.9
C27A C26A H26B 108.9
H26A C26A H26B 107.7
C26A C27A H27A 109.5
C26A C27A H27B 109.5
H27A C27A H27B 109.5
C26A C27A H27C 109.5
H27A C27A H27C 109.5
H27B C27A H27C 109.5
C10B N1B C13B 121.39(8)
C10B N1B C15B 120.77(8)
C13B N1B C15B 117.67(7)
C21B N2B C26B 121.66(8)
C21B N2B C24B 120.62(8)
C26B N2B C24B 115.73(8)
O1B C1B C2B 125.88(8)
O1B C1B C5B 125.79(8)
C2B C1B C5B 108.31(7)
C6B C2B C1B 119.07(8)
C6B C2B C3B 131.39(8)
C1B C2B C3B 109.50(7)
C2B C3B C4B 106.34(7)
C2B C3B H3C 110.5
C4B C3B H3C 110.5
C2B C3B H3D 110.5
C4B C3B H3D 110.5
H3C C3B H3D 108.7
C5B C4B C3B 106.10(7)
C5B C4B H4C 110.5
C3B C4B H4C 110.5
C5B C4B H4D 110.5
C3B C4B H4D 110.5
H4C C4B H4D 108.7
C17B C5B C1B 118.52(8)
C17B C5B C4B 131.82(8)
C1B C5B C4B 109.65(7)
C2B C6B C7B 131.64(8)
C2B C6B H6B 114.2
C7B C6B H6B 114.2
C12B C7B C8B 116.16(8)
C12B C7B C6B 124.98(8)
C8B C7B C6B 118.81(8)
C9B C8B C7B 122.77(8)
C9B C8B H8B 118.6
C7B C8B H8B 118.6
C8B C9B C10B 120.77(8)
C8B C9B H9B 119.6
C10B C9B H9B 119.6
N1B C10B C9B 122.15(8)
N1B C10B C11B 120.92(8)
C9B C10B C11B 116.92(8)
C12B C11B C10B 121.30(8)
C12B C11B H11B 119.4
C10B C11B H11B 119.4
C11B C12B C7B 122.09(8)
C11B C12B H12B 119.0
C7B C12B H12B 119.0
N1B C13B C14B 114.86(9)
N1B C13B H13C 108.6
C14B C13B H13C 108.6
N1B C13B H13D 108.6
C14B C13B H13D 108.6
H13C C13B H13D 107.5
C13B C14B H14D 109.5
C13B C14B H14E 109.5
H14D C14B H14E 109.5
C13B C14B H14F 109.5
H14D C14B H14F 109.5
H14E C14B H14F 109.5
N1B C15B C16B 114.15(8)
N1B C15B H15C 108.7
C16B C15B H15C 108.7
N1B C15B H15D 108.7
C16B C15B H15D 108.7
H15C C15B H15D 107.6
C15B C16B H16D 109.5
C15B C16B H16E 109.5
H16D C16B H16E 109.5
C15B C16B H16F 109.5
H16D C16B H16F 109.5
H16E C16B H16F 109.5
C5B C17B C18B 131.73(9)
C5B C17B H17B 114.1
C18B C17B H17B 114.1
C23B C18B C19B 116.24(8)
C23B C18B C17B 118.13(8)
C19B C18B C17B 125.62(8)
C20B C19B C18B 121.86(9)
C20B C19B H19B 119.1
C18B C19B H19B 119.1
C19B C20B C21B 121.42(9)
C19B C20B H20B 119.3
C21B C20B H20B 119.3
N2B C21B C22B 121.61(8)
N2B C21B C20B 121.55(9)
C22B C21B C20B 116.84(8)
C23B C22B C21B 120.83(9)
C23B C22B H22B 119.6
C21B C22B H22B 119.6
C22B C23B C18B 122.80(9)
C22B C23B H23B 118.6
C18B C23B H23B 118.6
N2B C24B C25B 113.79(9)
N2B C24B H24C 108.8
C25B C24B H24C 108.8
N2B C24B H24D 108.8
C25B C24B H24D 108.8
H24C C24B H24D 107.7
C24B C25B H25D 109.5
C24B C25B H25E 109.5
H25D C25B H25E 109.5
C24B C25B H25F 109.5
H25D C25B H25F 109.5
H25E C25B H25F 109.5
N2B C26B C27B 113.26(9)
N2B C26B H26C 108.9
C27B C26B H26C 108.9
N2B C26B H26D 108.9
C27B C26B H26D 108.9
H26C C26B H26D 107.7
C26B C27B H27D 109.5
C26B C27B H27E 109.5
H27D C27B H27E 109.5
C26B C27B H27F 109.5
H27D C27B H27F 109.5
H27E C27B H27F 109.5

loop_
_geom_bond_atom_site_label_1
_geom_bond_atom_site_label_2
_geom_bond_distance
O1A C1A 1.2330(12)
N1A C10A 1.3752(12)
N1A C13A 1.4608(12)
N1A C15A 1.4646(13)
N2A C21A 1.3722(11)
N2A C24A 1.4585(12)
N2A C26A 1.4590(12)
C1A C2A 1.4780(13)
C1A C5A 1.4792(12)
C2A C6A 1.3539(12)
C2A C3A 1.5106(12)
C3A C4A 1.5566(13)
C3A H3A 0.9900
C3A H3B 0.9900
C4A C5A 1.5071(13)
C4A H4A 0.9900
C4A H4B 0.9900
C5A C17A 1.3520(13)
C6A C7A 1.4464(12)
C6A H6A 0.9500
C7A C12A 1.4072(13)
C7A C8A 1.4075(12)
C8A C9A 1.3793(13)
C8A H8A 0.9500
C9A C10A 1.4141(13)
C9A H9A 0.9500
C10A C11A 1.4150(12)
C11A C12A 1.3821(13)
C11A H11A 0.9500
C12A H12A 0.9500
C13A C14A 1.5227(14)
C13A H13A 0.9900
C13A H13B 0.9900
C14A H14A 0.9800
C14A H14B 0.9800
C14A H14C 0.9800
C15A C16A 1.5186(18)
C15A H15A 0.9900
C15A H15B 0.9900
C16A H16A 0.9800
C16A H16B 0.9800
C16A H16C 0.9800
C17A C18A 1.4507(12)
C17A H17A 0.9500
C18A C19A 1.4066(12)
C18A C23A 1.4077(12)
C19A C20A 1.3831(12)
C19A H19A 0.9500
C20A C21A 1.4164(12)
C20A H20A 0.9500
C21A C22A 1.4141(12)
C22A C23A 1.3815(12)
C22A H22A 0.9500
C23A H23A 0.9500
C24A C25A 1.5165(15)
C24A H24A 0.9900
C24A H24B 0.9900
C25A H25A 0.9800
C25A H25B 0.9800
C25A H25C 0.9800
C26A C27A 1.5183(14)
C26A H26A 0.9900
C26A H26B 0.9900
C27A H27A 0.9800
C27A H27B 0.9800
C27A H27C 0.9800
O1B C1B 1.2335(11)
N1B C10B 1.3749(11)
N1B C13B 1.4561(12)
N1B C15B 1.4641(12)
N2B C21B 1.3760(12)
N2B C26B 1.4593(13)
N2B C24B 1.4623(13)
C1B C2B 1.4804(12)
C1B C5B 1.4810(12)
C2B C6B 1.3527(12)
C2B C3B 1.5077(12)
C3B C4B 1.5569(13)
C3B H3C 0.9900
C3B H3D 0.9900
C4B C5B 1.5074(13)
C4B H4C 0.9900
C4B H4D 0.9900
C5B C17B 1.3499(12)
C6B C7B 1.4465(12)
C6B H6B 0.9500
C7B C12B 1.4083(12)
C7B C8B 1.4087(12)
C8B C9B 1.3816(12)
C8B H8B 0.9500
C9B C10B 1.4145(12)
C9B H9B 0.9500
C10B C11B 1.4198(12)
C11B C12B 1.3819(12)
C11B H11B 0.9500
C12B H12B 0.9500
C13B C14B 1.5202(16)
C13B H13C 0.9900
C13B H13D 0.9900
C14B H14D 0.9800
C14B H14E 0.9800
C14B H14F 0.9800
C15B C16B 1.5251(15)
C15B H15C 0.9900
C15B H15D 0.9900
C16B H16D 0.9800
C16B H16E 0.9800
C16B H16F 0.9800
C17B C18B 1.4485(12)
C17B H17B 0.9500
C18B C23B 1.4050(12)
C18B C19B 1.4053(13)
C19B C20B 1.3846(13)
C19B H19B 0.9500
C20B C21B 1.4158(13)
C20B H20B 0.9500
C21B C22B 1.4113(13)
C22B C23B 1.3799(13)
C22B H22B 0.9500
C23B H23B 0.9500
C24B C25B 1.5136(18)
C24B H24C 0.9900
C24B H24D 0.9900
C25B H25D 0.9800
C25B H25E 0.9800
C25B H25F 0.9800
C26B C27B 1.5241(15)
C26B H26C 0.9900
C26B H26D 0.9900
C27B H27D 0.9800
C27B H27E 0.9800
C27B H27F 0.9800

loop_
_geom_hbond_atom_site_label_D
_geom_hbond_atom_site_label_H
_geom_hbond_atom_site_label_A
_geom_hbond_site_symmetry_A
_geom_hbond_distance_DH
_geom_hbond_distance_HA
_geom_hbond_distance_DA
_geom_hbond_angle_DHA
C11B H11B O1A 1_455 0.95 2.45 3.3140(12) 151.0
C15B H15C O1A 1_455 0.99 2.41 3.3714(13) 163.6

loop_
_geom_torsion_atom_site_label_1
_geom_torsion_atom_site_label_2
_geom_torsion_atom_site_label_3
_geom_torsion_atom_site_label_4
_geom_torsion
O1A C1A C2A C6A -2.73(15)
C5A C1A C2A C6A 176.61(8)
O1A C1A C2A C3A 178.73(10)
C5A C1A C2A C3A -1.93(10)
C6A C2A C3A C4A -179.90(9)
C1A C2A C3A C4A -1.59(10)
C2A C3A C4A C5A 4.40(9)
O1A C1A C5A C17A 9.99(15)
C2A C1A C5A C17A -169.35(9)
O1A C1A C5A C4A -175.81(10)
C2A C1A C5A C4A 4.85(10)
C3A C4A C5A C17A 167.49(10)
C3A C4A C5A C1A -5.71(10)
C1A C2A C6A C7A -179.72(9)
C3A C2A C6A C7A -1.55(17)
C2A C6A C7A C12A -2.67(16)
C2A C6A C7A C8A 177.77(9)
C12A C7A C8A C9A 1.97(13)
C6A C7A C8A C9A -178.43(8)
C7A C8A C9A C10A 0.34(14)
C13A N1A C10A C9A 6.16(13)
C15A N1A C10A C9A 173.36(9)
C13A N1A C10A C11A -175.54(9)
C15A N1A C10A C11A -8.34(14)
C8A C9A C10A N1A 175.15(9)
C8A C9A C10A C11A -3.23(13)
N1A C10A C11A C12A -174.48(9)
C9A C10A C11A C12A 3.90(14)
C10A C11A C12A C7A -1.67(15)
C8A C7A C12A C11A -1.30(14)
C6A C7A C12A C11A 179.13(9)
C10A N1A C13A C14A 76.12(11)
C15A N1A C13A C14A -91.65(11)
C10A N1A C15A C16A -77.83(12)
C13A N1A C15A C16A 89.76(11)
C1A C5A C17A C18A 174.01(9)
C4A C5A C17A C18A 1.31(18)
C5A C17A C18A C19A 21.55(17)
C5A C17A C18A C23A -157.33(10)
C23A C18A C19A C20A 1.36(14)
C17A C18A C19A C20A -177.53(9)
C18A C19A C20A C21A 0.67(14)
C24A N2A C21A C22A 4.98(14)
C26A N2A C21A C22A -176.97(9)
C24A N2A C21A C20A -175.03(9)
C26A N2A C21A C20A 3.02(14)
C19A C20A C21A N2A 178.06(9)
C19A C20A C21A C22A -1.94(13)
N2A C21A C22A C23A -178.83(9)
C20A C21A C22A C23A 1.18(14)
C21A C22A C23A C18A 0.88(15)
C19A C18A C23A C22A -2.14(14)
C17A C18A C23A C22A 176.84(9)
C21A N2A C24A C25A -86.53(11)
C26A N2A C24A C25A 95.28(10)
C21A N2A C26A C27A -88.54(11)
C24A N2A C26A C27A 89.60(10)
O1B C1B C2B C6B 2.29(14)
C5B C1B C2B C6B -179.27(8)
O1B C1B C2B C3B -179.57(9)
C5B C1B C2B C3B -1.13(10)
C6B C2B C3B C4B -179.49(9)
C1B C2B C3B C4B 2.68(10)
C2B C3B C4B C5B -3.16(10)
O1B C1B C5B C17B -1.28(14)
C2B C1B C5B C17B -179.72(8)
O1B C1B C5B C4B 177.48(9)
C2B C1B C5B C4B -0.96(10)
C3B C4B C5B C17B -178.89(9)
C3B C4B C5B C1B 2.57(10)
C1B C2B C6B C7B 177.49(9)
C3B C2B C6B C7B -0.17(17)
C2B C6B C7B C12B 0.62(16)
C2B C6B C7B C8B -176.75(9)
C12B C7B C8B C9B 0.15(13)
C6B C7B C8B C9B 177.76(8)
C7B C8B C9B C10B -0.11(14)
C13B N1B C10B C9B 5.22(14)
C15B N1B C10B C9B -169.87(8)
C13B N1B C10B C11B -173.64(9)
C15B N1B C10B C11B 11.27(13)
C8B C9B C10B N1B -178.65(8)
C8B C9B C10B C11B 0.26(13)
N1B C10B C11B C12B 178.45(9)
C9B C10B C11B C12B -0.47(13)
C10B C11B C12B C7B 0.54(14)
C8B C7B C12B C11B -0.37(13)
C6B C7B C12B C11B -177.80(9)
C10B N1B C13B C14B -89.58(11)
C15B N1B C13B C14B 85.66(11)
C10B N1B C15B C16B 73.16(11)
C13B N1B C15B C16B -102.11(10)
C1B C5B C17B C18B 174.56(9)
C4B C5B C17B C18B -3.88(17)
C5B C17B C18B C23B -178.39(9)
C5B C17B C18B C19B 0.35(16)
C23B C18B C19B C20B 0.10(14)
C17B C18B C19B C20B -178.66(9)
C18B C19B C20B C21B 1.01(16)
C26B N2B C21B C22B -177.66(9)
C24B N2B C21B C22B -14.42(14)
C26B N2B C21B C20B 2.95(14)
C24B N2B C21B C20B 166.19(10)
C19B C20B C21B N2B 178.36(9)
C19B C20B C21B C22B -1.05(15)
N2B C21B C22B C23B -179.39(9)
C20B C21B C22B C23B 0.02(14)
C21B C22B C23B C18B 1.11(15)
C19B C18B C23B C22B -1.15(14)
C17B C18B C23B C22B 177.70(9)
C21B N2B C24B C25B 95.54(12)
C26B N2B C24B C25B -100.27(11)
C21B N2B C26B C27B 81.33(12)
C24B N2B C26B C27B -82.68(11)

_cod_database_fobs_code 2021799
